data_7010446
loop_
_publ_author_name
'J\"urgen Betz'
'Frank Hampel'
'Walter Bauer'

_publ_section_title
;
 The solution and solid state structure of
 {[1-(dimethylamino)-8-naphthyl]lithium&#x00B7;THF}2
;
_journal_issue 12
_journal_name_full 'J. Chem. Soc., Dalton Trans.'
_journal_page_first 1876
_journal_page_last 1879
_journal_paper_doi 10.1039/b009077h
_journal_year 2001
_chemical_formula_sum 'C16 H20 Li N O'
_chemical_formula_weight 249.27
_chemical_name_systematic
;
 ([1-(Dimethylamino)-8-naphthyl]lithium\\times THF)2
;
_space_group_IT_number 14
_symmetry_cell_setting monoclinic
_symmetry_space_group_name_Hall '-P 2ybc'
_symmetry_space_group_name_H-M 'P 1 21/c 1'
_atom_sites_solution_hydrogens geom
_atom_sites_solution_primary direct
_atom_sites_solution_secondary difmap
_audit_creation_method SHELXL-97
_cell_angle_alpha 90.00
_cell_angle_beta 109.222(3)
_cell_angle_gamma 90.00
_cell_formula_units_Z 4
_cell_length_a 11.5897(6)
_cell_length_b 11.7592(8)
_cell_length_c 11.3237(7)
_cell_measurement_temperature 173(2)
_cell_volume 1457.22(16)
_computing_cell_refinement DENZO-SMN
_computing_data_collection Collect
_computing_data_reduction DENZO-SMN
_computing_publication_material 'SHELXL-97 (Sheldrick, 1997)'
_computing_structure_refinement 'SHELXL-97 (Sheldrick, 1997)'
_computing_structure_solution 'SHELXS-97 (Sheldrick, 1990)'
_diffrn_ambient_temperature 173(2)
_diffrn_measured_fraction_theta_full 0.995
_diffrn_measured_fraction_theta_max 0.995
_diffrn_radiation_monochromator graphite
_diffrn_radiation_source 'fine-focus rotating anode'
_diffrn_radiation_type MoK\a
_diffrn_radiation_wavelength 0.71073
_diffrn_reflns_av_R_equivalents 0.0298
_diffrn_reflns_av_sigmaI/netI 0.0465
_diffrn_reflns_limit_h_max 13
_diffrn_reflns_limit_h_min -13
_diffrn_reflns_limit_k_max 14
_diffrn_reflns_limit_k_min -12
_diffrn_reflns_limit_l_max 13
_diffrn_reflns_limit_l_min -13
_diffrn_reflns_number 4266
_diffrn_reflns_theta_full 25.03
_diffrn_reflns_theta_max 25.03
_diffrn_reflns_theta_min 2.54
_exptl_absorpt_coefficient_mu 0.069
_exptl_absorpt_correction_T_max 0.9864
_exptl_absorpt_correction_T_min 0.9796
_exptl_absorpt_correction_type SCALEPACK
_exptl_crystal_density_diffrn 1.136
_exptl_crystal_density_method 'not measured'
_exptl_crystal_F_000 536
_exptl_crystal_size_max 0.30
_exptl_crystal_size_mid 0.30
_exptl_crystal_size_min 0.20
_refine_diff_density_max 0.343
_refine_diff_density_min -0.286
_refine_diff_density_rms 0.043
_refine_ls_extinction_method none
_refine_ls_goodness_of_fit_ref 0.941
_refine_ls_hydrogen_treatment mixed
_refine_ls_matrix_type full
_refine_ls_number_parameters 172
_refine_ls_number_reflns 2559
_refine_ls_number_restraints 0
_refine_ls_restrained_S_all 0.941
_refine_ls_R_factor_all 0.0799
_refine_ls_R_factor_gt 0.0580
_refine_ls_shift/su_max 0.042
_refine_ls_shift/su_mean 0.003
_refine_ls_structure_factor_coef Fsqd
_refine_ls_weighting_details 'calc w==1/[\s^2^(Fo^2^)+(0.0943P)^2^+0.7975P] where P==(Fo^2^+2Fc^2^)/3'
_refine_ls_weighting_scheme calc
_refine_ls_wR_factor_gt 0.1519
_refine_ls_wR_factor_ref 0.1709
_reflns_number_gt 1897
_reflns_number_total 2559
_reflns_threshold_expression >2sigma(I)
_cod_data_source_file b009077h.txt
_cod_data_source_block ([1-(Dimethylamino)-8-naphthyl]lithium&#x00B7;THF)2
_cod_depositor_comments
;
 Replacing the "&#x00B7;" substring with the "\\times " substring in the
 _chemical_name_systematic data items value.

 Antanas Vaitkus,
 2017-03-29

The following automatic conversions were performed:
'_symmetry_cell_setting' value 'Monoclinic' changed to 'monoclinic'
according to '/home/saulius/struct/CIF-dictionaries/cif_core.dic'
dictionary named 'cif_core.dic' version 2.4.1 from 2010-06-29.

Automatic conversion script
Id: cif_fix_enum 1555 2011-01-17 13:19:09Z saulius 
;
_cod_original_cell_volume 1457.22(15)
_cod_original_sg_symbol_H-M P2(1)/c
_cod_database_code 7010446

loop_
_symmetry_equiv_pos_as_xyz
'x, y, z'
'-x, y+1/2, -z+1/2'
'-x, -y, -z'
'x, -y-1/2, z-1/2'

loop_
_atom_site_label
_atom_site_type_symbol
_atom_site_fract_x
_atom_site_fract_y
_atom_site_fract_z
_atom_site_U_iso_or_equiv
_atom_site_adp_type
_atom_site_occupancy
_atom_site_symmetry_multiplicity
_atom_site_calc_flag
_atom_site_refinement_flags
_atom_site_disorder_assembly
_atom_site_disorder_group
Li1 Li 0.4314(3) -0.0289(3) 0.0499(3) 0.0385(8) Uani 1 1 d . . .
N1 N 0.60922(16) 0.20046(15) -0.00189(15) 0.0364(4) Uani 1 1 d . . .
C1 C 0.71684(18) 0.18839(18) 0.10736(19) 0.0360(5) Uani 1 1 d . . .
C2 C 0.8126(2) 0.2638(2) 0.1326(2) 0.0449(6) Uani 1 1 d . . .
H2 H 0.8096 0.3242 0.0760 0.054 Uiso 1 1 calc R . .
C3 C 0.9150(2) 0.2524(2) 0.2413(2) 0.0528(6) Uani 1 1 d . . .
H3 H 0.9811 0.3045 0.2570 0.063 Uiso 1 1 calc R . .
C4 C 0.9197(2) 0.1678(2) 0.3234(2) 0.0504(6) Uani 1 1 d . . .
H4 H 0.9880 0.1627 0.3979 0.061 Uiso 1 1 calc R . .
C5 C 0.8274(2) -0.0008(2) 0.3864(2) 0.0489(6) Uani 1 1 d . . .
H5 H 0.8944 -0.0057 0.4621 0.059 Uiso 1 1 calc R . .
C6 C 0.7354(2) -0.0777(2) 0.3622(2) 0.0489(6) Uani 1 1 d . . .
H6 H 0.7367 -0.1351 0.4218 0.059 Uiso 1 1 calc R . .
C7 C 0.6381(2) -0.0722(2) 0.2485(2) 0.0422(5) Uani 1 1 d . . .
H7 H 0.5770 -0.1294 0.2333 0.051 Uiso 1 1 calc R . .
C8 C 0.62387(18) 0.01001(18) 0.15664(18) 0.0350(5) Uani 1 1 d . . .
C9 C 0.72043(17) 0.09351(18) 0.18831(18) 0.0336(5) Uani 1 1 d . . .
C10 C 0.82439(18) 0.08655(19) 0.3002(2) 0.0397(5) Uani 1 1 d . . .
C21 C 0.6283(2) 0.2709(2) -0.1012(2) 0.0519(6) Uani 1 1 d . . .
H21A H 0.6968 0.2403 -0.1240 0.078 Uiso 1 1 calc R . .
H21B H 0.6468 0.3491 -0.0712 0.078 Uiso 1 1 calc R . .
H21C H 0.5542 0.2701 -0.1747 0.078 Uiso 1 1 calc R . .
C22 C 0.5059(2) 0.2470(2) 0.0320(2) 0.0427(6) Uani 1 1 d . . .
H22A H 0.4929 0.2003 0.0982 0.064 Uiso 1 1 calc R . .
H22B H 0.4318 0.2462 -0.0416 0.064 Uiso 1 1 calc R . .
H22C H 0.5244 0.3252 0.0620 0.064 Uiso 1 1 calc R . .
O30 O 0.31040(14) 0.03049(16) 0.11700(14) 0.0525(5) Uani 1 1 d . . .
C31 C 0.1906(3) 0.0622(4) 0.0429(3) 0.1014(15) Uani 1 1 d . . .
H31A H 0.1507 -0.0013 -0.0131 0.122 Uiso 1 1 calc R . .
H31B H 0.1937 0.1288 -0.0094 0.122 Uiso 1 1 calc R . .
C32 C 0.1222(3) 0.0899(4) 0.1250(3) 0.0907(12) Uani 1 1 d . . .
H32A H 0.0624 0.0292 0.1229 0.109 Uiso 1 1 calc R . .
H32B H 0.0776 0.1624 0.0994 0.109 Uiso 1 1 calc R . .
C33 C 0.2135(3) 0.1001(3) 0.2524(3) 0.0738(9) Uani 1 1 d . . .
H33A H 0.2358 0.1806 0.2736 0.089 Uiso 1 1 calc R . .
H33B H 0.1816 0.0674 0.3161 0.089 Uiso 1 1 calc R . .
C34 C 0.3189(3) 0.0347(3) 0.2444(2) 0.0663(8) Uani 1 1 d . . .
H34A H 0.3961 0.0720 0.2944 0.080 Uiso 1 1 calc R . .
H34B H 0.3176 -0.0432 0.2771 0.080 Uiso 1 1 calc R . .

loop_
_atom_site_aniso_label
_atom_site_aniso_U_11
_atom_site_aniso_U_22
_atom_site_aniso_U_33
_atom_site_aniso_U_23
_atom_site_aniso_U_13
_atom_site_aniso_U_12
Li1 0.0371(18) 0.043(2) 0.0366(17) -0.0023(16) 0.0142(15) 0.0008(16)
N1 0.0415(10) 0.0382(10) 0.0317(9) 0.0019(7) 0.0149(7) -0.0028(8)
C1 0.0350(11) 0.0398(12) 0.0364(11) -0.0069(9) 0.0161(9) -0.0008(9)
C2 0.0463(13) 0.0414(13) 0.0518(13) -0.0055(10) 0.0228(11) -0.0060(10)
C3 0.0352(12) 0.0567(16) 0.0678(16) -0.0134(13) 0.0188(11) -0.0100(11)
C4 0.0297(11) 0.0577(15) 0.0578(14) -0.0088(12) 0.0062(10) 0.0040(11)
C5 0.0362(12) 0.0559(15) 0.0446(13) 0.0036(11) -0.0003(9) 0.0131(11)
C6 0.0517(14) 0.0452(14) 0.0430(13) 0.0089(11) 0.0066(11) 0.0071(11)
C7 0.0432(12) 0.0418(13) 0.0389(12) 0.0038(10) 0.0099(10) -0.0008(10)
C8 0.0356(11) 0.0386(12) 0.0320(10) -0.0028(9) 0.0128(8) 0.0008(9)
C9 0.0319(11) 0.0377(12) 0.0340(10) -0.0044(9) 0.0147(9) 0.0034(9)
C10 0.0296(11) 0.0432(12) 0.0450(12) -0.0056(10) 0.0107(9) 0.0077(9)
C21 0.0666(16) 0.0500(14) 0.0400(12) 0.0047(10) 0.0188(11) -0.0146(12)
C22 0.0431(12) 0.0448(13) 0.0383(12) -0.0007(10) 0.0108(10) 0.0063(10)
O30 0.0391(9) 0.0754(12) 0.0443(9) -0.0084(8) 0.0155(7) 0.0054(8)
C31 0.0454(16) 0.180(4) 0.0674(19) -0.040(2) 0.0035(14) 0.035(2)
C32 0.0460(16) 0.147(3) 0.078(2) -0.038(2) 0.0188(15) 0.0142(19)
C33 0.0689(19) 0.097(2) 0.0624(17) -0.0126(16) 0.0307(15) 0.0142(17)
C34 0.0604(16) 0.097(2) 0.0460(14) -0.0015(14) 0.0240(12) 0.0105(16)

loop_
_atom_type_symbol
_atom_type_description
_atom_type_scat_dispersion_real
_atom_type_scat_dispersion_imag
_atom_type_scat_source
C C 0.0033 0.0016 'International Tables Vol C Tables 4.2.6.8 and 6.1.1.4'
H H 0.0000 0.0000 'International Tables Vol C Tables 4.2.6.8 and 6.1.1.4'
Li Li -0.0003 0.0001 'International Tables Vol C Tables 4.2.6.8 and 6.1.1.4'
N N 0.0061 0.0033 'International Tables Vol C Tables 4.2.6.8 and 6.1.1.4'
O O 0.0106 0.0060 'International Tables Vol C Tables 4.2.6.8 and 6.1.1.4'

loop_
_geom_angle_atom_site_label_1
_geom_angle_atom_site_label_2
_geom_angle_atom_site_label_3
_geom_angle
_geom_angle_site_symmetry_1
_geom_angle_site_symmetry_3
_geom_angle_publ_flag
O30 Li1 N1 108.61(18) . 3_655 ?
O30 Li1 C8 116.30(17) . . ?
N1 Li1 C8 116.14(17) 3_655 . ?
O30 Li1 C8 112.49(17) . 3_655 ?
N1 Li1 C8 82.04(14) 3_655 3_655 ?
C8 Li1 C8 116.38(15) . 3_655 ?
O30 Li1 Li1 141.5(3) . 3_655 ?
N1 Li1 Li1 106.5(2) 3_655 3_655 ?
C8 Li1 Li1 58.53(15) . 3_655 ?
C8 Li1 Li1 57.86(15) 3_655 3_655 ?
O30 Li1 C7 107.21(15) . . ?
N1 Li1 C7 95.45(14) 3_655 . ?
C8 Li1 C7 30.25(8) . . ?
C8 Li1 C7 138.87(16) 3_655 . ?
Li1 Li1 C7 84.29(18) 3_655 . ?
O30 Li1 C1 96.97(15) . 3_655 ?
N1 Li1 C1 30.98(8) 3_655 3_655 ?
C8 Li1 C1 142.76(17) . 3_655 ?
C8 Li1 C1 59.14(10) 3_655 3_655 ?
Li1 Li1 C1 105.3(2) 3_655 3_655 ?
C7 Li1 C1 126.41(15) . 3_655 ?
C1 N1 C21 113.88(17) . . ?
C1 N1 C22 111.01(15) . . ?
C21 N1 C22 109.24(18) . . ?
C1 N1 Li1 100.58(15) . 3_655 ?
C21 N1 Li1 114.81(16) . 3_655 ?
C22 N1 Li1 106.91(16) . 3_655 ?
C2 C1 C9 121.1(2) . . ?
C2 C1 N1 121.6(2) . . ?
C9 C1 N1 117.27(17) . . ?
C2 C1 Li1 149.33(16) . 3_655 ?
C9 C1 Li1 76.42(14) . 3_655 ?
N1 C1 Li1 48.44(12) . 3_655 ?
C1 C2 C3 120.8(2) . . ?
C4 C3 C2 120.2(2) . . ?
C3 C4 C10 121.1(2) . . ?
C6 C5 C10 120.5(2) . . ?
C5 C6 C7 119.6(2) . . ?
C8 C7 C6 125.4(2) . . ?
C8 C7 Li1 53.15(13) . . ?
C6 C7 Li1 168.80(18) . . ?
C7 C8 C9 113.35(18) . . ?
C7 C8 Li1 96.61(17) . . ?
C9 C8 Li1 147.02(18) . . ?
C7 C8 Li1 141.20(18) . 3_655 ?
C9 C8 Li1 97.15(16) . 3_655 ?
Li1 C8 Li1 63.62(15) . 3_655 ?
C1 C9 C10 116.58(19) . . ?
C1 C9 C8 120.87(18) . . ?
C10 C9 C8 122.54(19) . . ?
C5 C10 C4 121.5(2) . . ?
C5 C10 C9 118.4(2) . . ?
C4 C10 C9 120.1(2) . . ?
C31 O30 C34 108.7(2) . . ?
C31 O30 Li1 123.99(18) . . ?
C34 O30 Li1 126.74(18) . . ?
O30 C31 C32 108.5(3) . . ?
C31 C32 C33 106.1(2) . . ?
C34 C33 C32 103.8(2) . . ?
O30 C34 C33 107.5(2) . . ?

loop_
_geom_bond_atom_site_label_1
_geom_bond_atom_site_label_2
_geom_bond_distance
_geom_bond_site_symmetry_2
_geom_bond_publ_flag
Li1 O30 1.932(4) . ?
Li1 N1 2.102(4) 3_655 ?
Li1 C8 2.207(4) . ?
Li1 C8 2.223(4) 3_655 ?
Li1 Li1 2.335(7) 3_655 ?
Li1 C7 2.740(4) . ?
Li1 C1 2.761(4) 3_655 ?
N1 C1 1.446(3) . ?
N1 C21 1.471(3) . ?
N1 C22 1.478(3) . ?
N1 Li1 2.102(4) 3_655 ?
C1 C2 1.375(3) . ?
C1 C9 1.436(3) . ?
C1 Li1 2.761(4) 3_655 ?
C2 C3 1.407(3) . ?
C3 C4 1.350(4) . ?
C4 C10 1.419(3) . ?
C5 C6 1.356(3) . ?
C5 C10 1.409(3) . ?
C6 C7 1.406(3) . ?
C7 C8 1.390(3) . ?
C8 C9 1.443(3) . ?
C8 Li1 2.223(4) 3_655 ?
C9 C10 1.435(3) . ?
O30 C31 1.415(3) . ?
O30 C34 1.414(3) . ?
C31 C32 1.444(4) . ?
C32 C33 1.486(4) . ?
C33 C34 1.471(4) . ?
